data_7062574
loop_
_publ_author_name
'Sarker, Jagodish C.'
'Xu, Xiang'
'Alam, Firoz'
'Nash, Rosie'
'Boonrungsiman, Suwimon'
'Pugh, David'
'Cockcroft, Jeremy K.'
'Lewis, David J.'
'Hogarth, Graeme'

_publ_section_title
;
 Copper diaryl-dithiocarbamate complexes and their application as single
 source precursors (SSPs) for copper sulfide nanomaterials
;
_journal_issue 27
_journal_name_full 'New Journal of Chemistry'
_journal_page_first 12718
_journal_page_last 12727
_journal_paper_doi 10.1039/D3NJ01918G
_journal_volume 47
_journal_year 2023
_chemical_formula_moiety 'C51 H44 Cu N P2 S2'
_chemical_formula_sum 'C51 H44 Cu N P2 S2'
_chemical_formula_weight 860.47
_space_group_crystal_system monoclinic
_space_group_IT_number 14
_space_group_name_Hall '-P 2ybc'
_space_group_name_H-M_alt 'P 1 21/c 1'
_atom_sites_solution_hydrogens geom
_atom_sites_solution_primary iterative
_audit_creation_date 2023-04-24
_audit_creation_method
;
Olex2 1.5
(compiled 2023.03.06 svn.rbb2c1857 for OlexSys, GUI svn.r6748)
;
_audit_update_record
;
2023-04-25 deposited with the CCDC.	2023-06-12 downloaded from the CCDC.
;
_cell_angle_alpha 90
_cell_angle_beta 105.406(3)
_cell_angle_gamma 90
_cell_formula_units_Z 4
_cell_length_a 18.9452(4)
_cell_length_b 12.0938(2)
_cell_length_c 19.1076(5)
_cell_measurement_reflns_used 15087
_cell_measurement_temperature 100(2)
_cell_measurement_theta_max 30.9840
_cell_measurement_theta_min 1.9590
_cell_volume 4220.61(17)
_computing_cell_refinement 'CrysAlisPro 1.171.41.105a (Rigaku OD, 2021)'
_computing_data_collection 'CrysAlisPro 1.171.41.105a (Rigaku OD, 2021)'
_computing_data_reduction 'CrysAlisPro 1.171.41.105a (Rigaku OD, 2021)'
_computing_molecular_graphics 'Olex2 1.5 (Dolomanov et al., 2009)'
_computing_publication_material 'Olex2 1.5 (Dolomanov et al., 2009)'
_computing_structure_refinement 'SHELXL 2018/3 (Sheldrick, 2015)'
_computing_structure_solution 'olex2.solve 1.5 (Bourhis et al., 2015)'
_diffrn_ambient_temperature 100(2)
_diffrn_detector 'Hybrid Pixel Array Detector'
_diffrn_detector_area_resol_mean 10
_diffrn_detector_dtime 0.000
_diffrn_detector_type 'Rigaku, HyPix 6000'
_diffrn_measured_fraction_theta_full 0.905
_diffrn_measured_fraction_theta_max 0.873
_diffrn_measurement_details
;
List of Runs (angles in degrees, time in seconds):

  # Type    Start    End  Width  t~exp~   \w     \q     \k     \f   Frames
#--------------------------------------------------------------------------
  1  \w   -100.00  79.00   0.50   60.00    --  -10.60  -4.00 -43.00  358
  2  \w   -100.00  24.00   0.50   60.00    --  -10.60 -60.00-120.00  248
  3  \w    -45.00  79.00   0.50   60.00    --  -10.60  60.00-150.00  248
  4  \w    -50.00  33.00   0.50   60.00    --  -10.60  38.00  60.00  166
;
_diffrn_measurement_device 'four-circle diffractometer'
_diffrn_measurement_device_details 'Rigaku, AFC12 \k goniometer'
_diffrn_measurement_device_type
;
Rigaku FRE+ equipped with VHF Varimax confocal mirrors 
and an AFC12 goniometer and HyPix 6000 detector
;
_diffrn_measurement_method 'profile data from \w-scans'
_diffrn_measurement_specimen_support 'MiTeGen MicroLoop'
_diffrn_orient_matrix_type 'CrysAlisPro convention (1999,Acta A55,543-557)'
_diffrn_orient_matrix_UB_11 -0.0338036000
_diffrn_orient_matrix_UB_12 0.0024878000
_diffrn_orient_matrix_UB_13 0.0093168000
_diffrn_orient_matrix_UB_21 -0.0190624000
_diffrn_orient_matrix_UB_22 0.0023997000
_diffrn_orient_matrix_UB_23 -0.0373272000
_diffrn_orient_matrix_UB_31 -0.0021828000
_diffrn_orient_matrix_UB_32 -0.0585447000
_diffrn_orient_matrix_UB_33 -0.0011636000
_diffrn_radiation_collimation 0.2
_diffrn_radiation_monochromator 'Confocal mirrors, VHF Varimax'
_diffrn_radiation_probe x-ray
_diffrn_radiation_type 'Mo K\a'
_diffrn_radiation_wavelength 0.71075
_diffrn_radiation_xray_symbol K-L~3~
_diffrn_reflns_av_R_equivalents 0.2796
_diffrn_reflns_av_unetI/netI 0.1529
_diffrn_reflns_Laue_measured_fraction_full 0.905
_diffrn_reflns_Laue_measured_fraction_max 0.873
_diffrn_reflns_limit_h_max 25
_diffrn_reflns_limit_h_min -25
_diffrn_reflns_limit_k_max 15
_diffrn_reflns_limit_k_min -15
_diffrn_reflns_limit_l_max 25
_diffrn_reflns_limit_l_min -25
_diffrn_reflns_number 51312
_diffrn_reflns_point_group_measured_fraction_full 0.905
_diffrn_reflns_point_group_measured_fraction_max 0.873
_diffrn_reflns_theta_full 25.242
_diffrn_reflns_theta_max 28.718
_diffrn_reflns_theta_min 2.020
_diffrn_source 'Rotating Anode'
_diffrn_source_current 55.0
_diffrn_source_power 2.475
_diffrn_source_target Mo
_diffrn_source_type 'Rigaku FRE+'
_diffrn_source_voltage 45.0
_exptl_absorpt_coefficient_mu 0.730
_exptl_absorpt_correction_T_max 1.00000
_exptl_absorpt_correction_T_min 0.09021
_exptl_absorpt_correction_type multi-scan
_exptl_absorpt_process_details
;
CrysAlisPro 1.171.41.105a (Rigaku Oxford Diffraction, 2021)
Empirical absorption correction using spherical harmonics,
implemented in SCALE3 ABSPACK scaling algorithm.
;
_exptl_crystal_colour yellow
_exptl_crystal_colour_primary yellow
_exptl_crystal_density_diffrn 1.354
_exptl_crystal_description rod
_exptl_crystal_F_000 1792
_exptl_crystal_size_max 0.38
_exptl_crystal_size_mid 0.025
_exptl_crystal_size_min 0.02
_refine_diff_density_max 1.410
_refine_diff_density_min -0.792
_refine_diff_density_rms 0.143
_refine_ls_extinction_method none
_refine_ls_goodness_of_fit_ref 1.026
_refine_ls_hydrogen_treatment constr
_refine_ls_matrix_type full
_refine_ls_number_parameters 504
_refine_ls_number_reflns 9554
_refine_ls_number_restraints 6
_refine_ls_restrained_S_all 1.026
_refine_ls_R_factor_all 0.1370
_refine_ls_R_factor_gt 0.0835
_refine_ls_shift/su_max 0.000
_refine_ls_shift/su_mean 0.000
_refine_ls_structure_factor_coef Fsqd
_refine_ls_weighting_details 'w=1/[\s^2^(Fo^2^)+(0.0799P)^2^+13.0086P] where P=(Fo^2^+2Fc^2^)/3'
_refine_ls_weighting_scheme calc
_refine_ls_wR_factor_gt 0.1870
_refine_ls_wR_factor_ref 0.2147
_reflns_Friedel_coverage 0.000
_reflns_number_gt 6148
_reflns_number_total 9554
_reflns_threshold_expression 'I > 2\s(I)'
_twin_special_details
;
Component 2 rotated by -178.2117\% 
around [0.00 1.00 -0.00] (reciprocal) or [-0.00 1.00 -0.00] (direct)
;
_cod_data_source_file d3nj01918g2.cif
_cod_data_source_block Compound_4
_cod_database_code 7062574
_shelx_shelxl_version_number 2018/3
_chemical_oxdiff_formula 'C51 H44 N Cu P2 S2'
_chemical_oxdiff_usercomment JCS_194
_shelx_space_group_comment
;
The symmetry employed for this shelxl refinement is uniquely defined
by the following loop, which should always be used as a source of
symmetry information in preference to the above space-group names.
They are only intended as comments.
;
_shelx_estimated_absorpt_t_max 0.986
_shelx_estimated_absorpt_t_min 0.769
_olex2_refinement_description
;
1. Fixed Uiso
 At 1.2 times of:
  All C(H) groups
 At 1.5 times of:
  All C(H,H,H) groups
2. Uiso/Uaniso restraints and constraints
Uanis(C40) \\sim Ueq: with sigma of 0.02 and sigma for terminal atoms of 0.01
Uanis(C34) = Uanis(C40) = Uanis(C46)
3.a Aromatic/amide H refined with riding coordinates:
 C3(H3), C4(H4), C6(H6), C7(H7), C10(H10), C11(H11), C13(H13), C14(H14),
 C17(H17), C18(H18), C19(H19), C20(H20), C21(H21), C23(H23), C24(H24), C25(H25),
  C26(H26), C27(H27), C29(H29), C30(H30), C31(H31), C32(H32), C33(H33),
 C35(H35), C36(H36), C37(H37), C38(H38), C39(H39), C41(H41), C42(H42), C43(H43),
  C44(H44), C45(H45), C47(H47), C48(H48), C49(H49), C50(H50), C51(H51)
3.b Idealised Me refined as rotating group:
 C8(H8A,H8B,H8C), C15(H15A,H15B,H15C)
;
_olex2_submission_special_instructions 'No special instructions were received'
_oxdiff_exptl_absorpt_empirical_details
;
Empirical correction (ABSPACK) includes:
- Absorption correction using spherical harmonics
- Frame scaling
;
_oxdiff_exptl_absorpt_empirical_full_max 7.042
_oxdiff_exptl_absorpt_empirical_full_min 0.162
_oxdiff_twin_integration_method simultaneous
_oxdiff_twin_items 2

loop_
_space_group_symop_operation_xyz
'x, y, z'
'-x, y+1/2, -z+1/2'
'-x, -y, -z'
'x, -y-1/2, z-1/2'

loop_
_atom_site_label
_atom_site_type_symbol
_atom_site_fract_x
_atom_site_fract_y
_atom_site_fract_z
_atom_site_U_iso_or_equiv
_atom_site_adp_type
_atom_site_occupancy
_atom_site_site_symmetry_order
_atom_site_calc_flag
_atom_site_refinement_flags_posn
_atom_site_refinement_flags_adp
_atom_site_refinement_flags_occupancy
_atom_site_disorder_assembly
_atom_site_disorder_group
Cu1 Cu 0.26431(3) 0.64673(6) 0.32878(3) 0.01221(17) Uani 1 1 d . . . . .
S1 S 0.16328(6) 0.53554(12) 0.26634(6) 0.0126(3) Uani 1 1 d . . . . .
P1 P 0.24272(6) 0.82863(12) 0.31926(6) 0.0117(3) Uani 1 1 d . . . . .
N1 N 0.1458(2) 0.3747(4) 0.3545(2) 0.0108(8) Uani 1 1 d . . . . .
C1 C 0.1800(2) 0.4711(5) 0.3485(2) 0.0103(10) Uani 1 1 d . . . . .
S2 S 0.24036(6) 0.53018(12) 0.42211(6) 0.0141(3) Uani 1 1 d . . . . .
P2 P 0.36300(6) 0.58712(12) 0.29431(6) 0.0109(3) Uani 1 1 d . . . . .
C2 C 0.1048(2) 0.3141(5) 0.2916(2) 0.0118(10) Uani 1 1 d . . . . .
C3 C 0.1422(3) 0.2530(5) 0.2512(3) 0.0170(12) Uani 1 1 d . . . . .
H3 H 0.194117 0.257144 0.262176 0.020 Uiso 1 1 calc R U . . .
C4 C 0.1042(3) 0.1865(5) 0.1951(3) 0.0158(11) Uani 1 1 d . . . . .
H4 H 0.130439 0.145660 0.167697 0.019 Uiso 1 1 calc R U . . .
C5 C 0.0282(3) 0.1780(5) 0.1778(2) 0.0145(11) Uani 1 1 d . . . . .
C6 C -0.0082(3) 0.2412(5) 0.2190(3) 0.0175(12) Uani 1 1 d . . . . .
H6 H -0.060089 0.237231 0.208197 0.021 Uiso 1 1 calc R U . . .
C7 C 0.0290(3) 0.3086(5) 0.2746(3) 0.0157(11) Uani 1 1 d . . . . .
H7 H 0.002865 0.351118 0.301263 0.019 Uiso 1 1 calc R U . . .
C8 C -0.0130(3) 0.1025(5) 0.1181(3) 0.0217(13) Uani 1 1 d . . . . .
H8A H -0.034937 0.146129 0.074578 0.033 Uiso 1 1 calc R U . . .
H8B H -0.051657 0.064127 0.133935 0.033 Uiso 1 1 calc R U . . .
H8C H 0.020837 0.048039 0.107102 0.033 Uiso 1 1 calc R U . . .
C9 C 0.1574(3) 0.3128(5) 0.4222(2) 0.0127(10) Uani 1 1 d . . . . .
C10 C 0.1029(3) 0.3112(5) 0.4578(3) 0.0172(11) Uani 1 1 d . . . . .
H10 H 0.061084 0.357356 0.441902 0.021 Uiso 1 1 calc R U . . .
C11 C 0.1096(3) 0.2412(6) 0.5174(3) 0.0204(12) Uani 1 1 d . . . . .
H11 H 0.071635 0.239388 0.541431 0.024 Uiso 1 1 calc R U . . .
C12 C 0.1700(3) 0.1747(5) 0.5420(3) 0.0175(11) Uani 1 1 d . . . . .
C13 C 0.2261(3) 0.1809(5) 0.5068(3) 0.0191(12) Uani 1 1 d . . . . .
H13 H 0.269247 0.138094 0.524190 0.023 Uiso 1 1 calc R U . . .
C14 C 0.2192(3) 0.2492(5) 0.4464(3) 0.0181(12) Uani 1 1 d . . . . .
H14 H 0.256994 0.251733 0.422217 0.022 Uiso 1 1 calc R U . . .
C15 C 0.1757(3) 0.0949(6) 0.6040(3) 0.0291(15) Uani 1 1 d . . . . .
H15A H 0.215176 0.118374 0.645815 0.044 Uiso 1 1 calc R U . . .
H15B H 0.186285 0.020565 0.589015 0.044 Uiso 1 1 calc R U . . .
H15C H 0.129280 0.093819 0.617542 0.044 Uiso 1 1 calc R U . . .
C16 C 0.3217(2) 0.9167(5) 0.3568(3) 0.0138(10) Uani 1 1 d . . . . .
C17 C 0.3270(3) 0.9836(5) 0.4177(3) 0.0182(12) Uani 1 1 d . . . . .
H17 H 0.286878 0.988163 0.438721 0.022 Uiso 1 1 calc R U . . .
C18 C 0.3903(3) 1.0433(6) 0.4477(3) 0.0248(13) Uani 1 1 d . . . . .
H18 H 0.393445 1.087340 0.489558 0.030 Uiso 1 1 calc R U . . .
C19 C 0.4490(3) 1.0397(6) 0.4173(3) 0.0226(13) Uani 1 1 d . . . . .
H19 H 0.491911 1.081974 0.437390 0.027 Uiso 1 1 calc R U . . .
C20 C 0.4440(3) 0.9730(5) 0.3571(3) 0.0193(12) Uani 1 1 d . . . . .
H20 H 0.484117 0.968962 0.336123 0.023 Uiso 1 1 calc R U . . .
C21 C 0.3817(3) 0.9129(5) 0.3274(3) 0.0187(11) Uani 1 1 d . . . . .
H21 H 0.379430 0.867861 0.286056 0.022 Uiso 1 1 calc R U . . .
C22 C 0.1732(2) 0.8845(5) 0.3595(3) 0.0144(11) Uani 1 1 d . . . . .
C23 C 0.1588(3) 0.8291(5) 0.4187(3) 0.0187(12) Uani 1 1 d . . . . .
H23 H 0.184233 0.762860 0.436482 0.022 Uiso 1 1 calc R U . . .
C24 C 0.1069(3) 0.8719(6) 0.4512(3) 0.0246(13) Uani 1 1 d . . . . .
H24 H 0.098163 0.835965 0.492329 0.029 Uiso 1 1 calc R U . . .
C25 C 0.0682(3) 0.9658(6) 0.4240(3) 0.0238(13) Uani 1 1 d . . . . .
H25 H 0.032530 0.993862 0.446165 0.029 Uiso 1 1 calc R U . . .
C26 C 0.0810(3) 1.0192(6) 0.3650(3) 0.0230(13) Uani 1 1 d . . . . .
H26 H 0.053734 1.083458 0.346104 0.028 Uiso 1 1 calc R U . . .
C27 C 0.1338(3) 0.9790(5) 0.3332(3) 0.0205(12) Uani 1 1 d . . . . .
H27 H 0.142903 1.016850 0.292888 0.025 Uiso 1 1 calc R U . . .
C28 C 0.2100(3) 0.8726(5) 0.2245(2) 0.0114(10) Uani 1 1 d . . . . .
C29 C 0.1510(3) 0.8129(5) 0.1798(3) 0.0137(10) Uani 1 1 d . . . . .
H29 H 0.130702 0.752533 0.199732 0.016 Uiso 1 1 calc R U . . .
C30 C 0.1223(3) 0.8404(5) 0.1081(3) 0.0194(12) Uani 1 1 d . . . . .
H30 H 0.081038 0.801568 0.079646 0.023 Uiso 1 1 calc R U . . .
C31 C 0.1536(3) 0.9250(6) 0.0770(3) 0.0225(13) Uani 1 1 d . . . . .
H31 H 0.135064 0.942077 0.026973 0.027 Uiso 1 1 calc R U . . .
C32 C 0.2123(3) 0.9842(6) 0.1198(3) 0.0234(13) Uani 1 1 d . . . . .
H32 H 0.233994 1.041552 0.098649 0.028 Uiso 1 1 calc R U . . .
C33 C 0.2393(3) 0.9606(5) 0.1925(3) 0.0201(12) Uani 1 1 d . . . . .
H33 H 0.277971 1.003933 0.221372 0.024 Uiso 1 1 calc R U . . .
C34 C 0.3727(2) 0.6589(4) 0.2134(2) 0.0102(6) Uani 1 1 d . . . . .
C35 C 0.3094(3) 0.6738(5) 0.1569(3) 0.0180(12) Uani 1 1 d . . . . .
H35 H 0.263902 0.647516 0.162357 0.022 Uiso 1 1 calc R U . . .
C36 C 0.3118(3) 0.7260(6) 0.0934(3) 0.0226(13) Uani 1 1 d . . . . .
H36 H 0.268219 0.734361 0.055220 0.027 Uiso 1 1 calc R U . . .
C37 C 0.3775(3) 0.7663(6) 0.0851(3) 0.0243(13) Uani 1 1 d . . . . .
H37 H 0.379212 0.802138 0.041327 0.029 Uiso 1 1 calc R U . . .
C38 C 0.4409(3) 0.7539(5) 0.1410(3) 0.0223(13) Uani 1 1 d . . . . .
H38 H 0.485865 0.782205 0.135500 0.027 Uiso 1 1 calc R U . . .
C39 C 0.4393(2) 0.7007(5) 0.2050(3) 0.0145(10) Uani 1 1 d . . . . .
H39 H 0.482995 0.692548 0.242957 0.017 Uiso 1 1 calc R U . . .
C40 C 0.3623(2) 0.4432(4) 0.2652(2) 0.0102(6) Uani 1 1 d . U . . .
C41 C 0.3767(3) 0.4082(5) 0.2008(3) 0.0171(11) Uani 1 1 d . . . . .
H41 H 0.386196 0.462075 0.168312 0.021 Uiso 1 1 calc R U . . .
C42 C 0.3776(3) 0.2981(5) 0.1829(3) 0.0193(12) Uani 1 1 d . . . . .
H42 H 0.387915 0.276901 0.138714 0.023 Uiso 1 1 calc R U . . .
C43 C 0.3635(3) 0.2184(6) 0.2292(3) 0.0213(12) Uani 1 1 d . . . . .
H43 H 0.364533 0.142270 0.217244 0.026 Uiso 1 1 calc R U . . .
C44 C 0.3480(3) 0.2499(5) 0.2934(3) 0.0190(12) Uani 1 1 d . . . . .
H44 H 0.337734 0.195102 0.324932 0.023 Uiso 1 1 calc R U . . .
C45 C 0.3472(2) 0.3602(5) 0.3116(3) 0.0164(11) Uani 1 1 d . . . . .
H45 H 0.336443 0.380635 0.355672 0.020 Uiso 1 1 calc R U . . .
C46 C 0.4520(2) 0.5981(4) 0.3605(2) 0.0102(6) Uani 1 1 d . . . . .
C47 C 0.4579(3) 0.6652(5) 0.4210(3) 0.0202(12) Uani 1 1 d . . . . .
H47 H 0.416299 0.704959 0.426019 0.024 Uiso 1 1 calc R U . . .
C48 C 0.5239(3) 0.6748(6) 0.4741(3) 0.0259(14) Uani 1 1 d . . . . .
H48 H 0.527477 0.721974 0.514641 0.031 Uiso 1 1 calc R U . . .
C49 C 0.5845(3) 0.6153(6) 0.4678(3) 0.0252(14) Uani 1 1 d . . . . .
H49 H 0.629560 0.621006 0.504319 0.030 Uiso 1 1 calc R U . . .
C50 C 0.5793(3) 0.5479(5) 0.4083(3) 0.0202(12) Uani 1 1 d . . . . .
H50 H 0.621051 0.507896 0.403816 0.024 Uiso 1 1 calc R U . . .
C51 C 0.5136(2) 0.5379(5) 0.3550(3) 0.0136(10) Uani 1 1 d . . . . .
H51 H 0.510406 0.490209 0.314705 0.016 Uiso 1 1 calc R U . . .

loop_
_atom_site_aniso_label
_atom_site_aniso_U_11
_atom_site_aniso_U_22
_atom_site_aniso_U_33
_atom_site_aniso_U_23
_atom_site_aniso_U_13
_atom_site_aniso_U_12
Cu1 0.0090(3) 0.0146(4) 0.0141(3) -0.0003(2) 0.0048(2) -0.0004(2)
S1 0.0110(5) 0.0173(8) 0.0091(5) 0.0010(4) 0.0019(4) -0.0018(5)
P1 0.0089(5) 0.0152(8) 0.0114(6) -0.0001(5) 0.0032(4) -0.0004(5)
N1 0.0104(18) 0.012(3) 0.0092(18) 0.0027(15) 0.0006(14) -0.0019(15)
C1 0.009(2) 0.012(3) 0.010(2) -0.0016(17) 0.0024(16) 0.0044(18)
S2 0.0103(5) 0.0203(8) 0.0110(6) -0.0014(5) 0.0019(4) -0.0020(5)
P2 0.0064(5) 0.0166(8) 0.0098(6) -0.0006(5) 0.0023(4) 0.0002(5)
C2 0.014(2) 0.015(3) 0.006(2) 0.0028(17) 0.0011(17) -0.0047(19)
C3 0.008(2) 0.028(4) 0.014(2) 0.003(2) 0.0003(18) -0.001(2)
C4 0.013(2) 0.022(4) 0.012(2) 0.0020(19) 0.0014(18) 0.003(2)
C5 0.015(2) 0.015(3) 0.011(2) 0.0032(18) -0.0015(17) -0.0057(19)
C6 0.008(2) 0.031(4) 0.011(2) -0.001(2) 0.0004(18) -0.002(2)
C7 0.014(2) 0.018(3) 0.015(2) -0.0031(19) 0.0033(18) 0.003(2)
C8 0.019(3) 0.028(4) 0.017(3) -0.009(2) 0.003(2) -0.006(2)
C9 0.016(2) 0.014(3) 0.007(2) 0.0004(18) 0.0017(17) -0.0010(19)
C10 0.014(2) 0.025(4) 0.012(2) -0.001(2) 0.0042(18) 0.003(2)
C11 0.016(2) 0.031(4) 0.016(2) 0.001(2) 0.0062(19) 0.001(2)
C12 0.027(3) 0.015(4) 0.011(2) -0.0015(19) 0.0044(19) -0.003(2)
C13 0.015(2) 0.024(4) 0.015(2) 0.000(2) 0.0000(19) 0.003(2)
C14 0.013(2) 0.028(4) 0.014(2) 0.002(2) 0.0046(19) -0.002(2)
C15 0.035(3) 0.038(5) 0.016(3) 0.007(2) 0.008(2) 0.011(3)
C16 0.009(2) 0.015(3) 0.017(2) 0.0037(19) 0.0017(18) 0.0014(19)
C17 0.017(2) 0.026(4) 0.010(2) -0.002(2) 0.0024(18) -0.007(2)
C18 0.026(3) 0.029(4) 0.016(3) -0.003(2) 0.001(2) -0.008(2)
C19 0.013(2) 0.026(4) 0.025(3) -0.001(2) -0.003(2) -0.004(2)
C20 0.014(2) 0.017(4) 0.026(3) 0.001(2) 0.005(2) 0.001(2)
C21 0.015(2) 0.016(4) 0.025(3) -0.003(2) 0.005(2) -0.002(2)
C22 0.009(2) 0.022(4) 0.013(2) -0.0079(19) 0.0033(17) -0.0008(19)
C23 0.020(2) 0.019(4) 0.015(2) 0.001(2) 0.0032(19) 0.006(2)
C24 0.029(3) 0.030(4) 0.019(3) 0.000(2) 0.015(2) 0.000(3)
C25 0.023(3) 0.030(4) 0.026(3) -0.003(2) 0.018(2) 0.001(2)
C26 0.020(3) 0.021(4) 0.030(3) 0.000(2) 0.011(2) 0.008(2)
C27 0.021(3) 0.026(4) 0.015(2) 0.005(2) 0.007(2) 0.003(2)
C28 0.016(2) 0.013(3) 0.007(2) -0.0007(17) 0.0068(17) 0.0047(19)
C29 0.013(2) 0.010(3) 0.019(2) 0.0000(19) 0.0065(19) 0.0018(18)
C30 0.016(2) 0.026(4) 0.013(2) -0.005(2) -0.0009(19) 0.004(2)
C31 0.020(3) 0.038(4) 0.009(2) 0.004(2) 0.0031(19) 0.010(2)
C32 0.025(3) 0.029(4) 0.021(3) 0.005(2) 0.014(2) 0.002(2)
C33 0.012(2) 0.030(4) 0.018(3) -0.002(2) 0.0046(19) -0.001(2)
C34 0.0075(12) 0.0092(17) 0.0136(13) -0.0004(10) 0.0021(9) -0.0008(10)
C35 0.010(2) 0.030(4) 0.014(2) 0.000(2) 0.0032(18) 0.002(2)
C36 0.019(3) 0.034(4) 0.014(2) 0.004(2) 0.001(2) 0.007(2)
C37 0.030(3) 0.028(4) 0.018(3) 0.003(2) 0.012(2) 0.005(2)
C38 0.019(3) 0.019(4) 0.033(3) -0.004(2) 0.014(2) -0.003(2)
C39 0.008(2) 0.017(3) 0.019(2) -0.001(2) 0.0049(18) 0.0015(19)
C40 0.0075(12) 0.0092(17) 0.0136(13) -0.0004(10) 0.0021(9) -0.0008(10)
C41 0.011(2) 0.025(4) 0.017(2) 0.002(2) 0.0053(18) 0.001(2)
C42 0.018(2) 0.025(4) 0.017(3) -0.003(2) 0.008(2) -0.003(2)
C43 0.005(2) 0.022(4) 0.037(3) -0.006(2) 0.005(2) 0.000(2)
C44 0.012(2) 0.019(4) 0.028(3) 0.008(2) 0.010(2) 0.000(2)
C45 0.008(2) 0.026(4) 0.016(2) 0.002(2) 0.0044(18) -0.002(2)
C46 0.0075(12) 0.0092(17) 0.0136(13) -0.0004(10) 0.0021(9) -0.0008(10)
C47 0.016(2) 0.030(4) 0.014(2) -0.007(2) 0.0039(19) -0.003(2)
C48 0.024(3) 0.038(5) 0.014(3) -0.005(2) 0.002(2) -0.006(3)
C49 0.014(2) 0.038(5) 0.018(3) 0.004(2) -0.005(2) -0.012(2)
C50 0.012(2) 0.026(4) 0.021(3) 0.005(2) 0.0015(19) 0.002(2)
C51 0.009(2) 0.015(3) 0.015(2) -0.0002(19) 0.0004(17) -0.0001(19)

loop_
_atom_type_symbol
_atom_type_description
_atom_type_scat_dispersion_real
_atom_type_scat_dispersion_imag
_atom_type_scat_source
C C 0.0033 0.0016 'International Tables Vol C Tables 4.2.6.8 and 6.1.1.4'
H H 0.0000 0.0000 'International Tables Vol C Tables 4.2.6.8 and 6.1.1.4'
Cu Cu 0.3201 1.2651 'International Tables Vol C Tables 4.2.6.8 and 6.1.1.4'
N N 0.0061 0.0033 'International Tables Vol C Tables 4.2.6.8 and 6.1.1.4'
P P 0.1023 0.0942 'International Tables Vol C Tables 4.2.6.8 and 6.1.1.4'
S S 0.1246 0.1234 'International Tables Vol C Tables 4.2.6.8 and 6.1.1.4'

loop_
_geom_angle_atom_site_label_1
_geom_angle_atom_site_label_2
_geom_angle_atom_site_label_3
_geom_angle
_geom_angle_site_symmetry_1
_geom_angle_site_symmetry_3
_geom_angle_publ_flag
S1 Cu1 S2 75.90(4) . . ?
P1 Cu1 S1 114.15(5) . . ?
P1 Cu1 S2 124.72(5) . . ?
P1 Cu1 P2 115.97(5) . . ?
P2 Cu1 S1 106.90(5) . . ?
P2 Cu1 S2 111.24(5) . . ?
C1 S1 Cu1 82.47(17) . . ?
C16 P1 Cu1 115.46(18) . . ?
C16 P1 C22 103.2(2) . . ?
C16 P1 C28 104.3(2) . . ?
C22 P1 Cu1 117.87(19) . . ?
C22 P1 C28 102.5(2) . . ?
C28 P1 Cu1 111.90(18) . . ?
C1 N1 C2 122.0(4) . . ?
C1 N1 C9 123.6(4) . . ?
C2 N1 C9 113.5(4) . . ?
S1 C1 S2 119.0(3) . . ?
N1 C1 S1 119.7(3) . . ?
N1 C1 S2 121.3(3) . . ?
C1 S2 Cu1 81.50(17) . . ?
C34 P2 Cu1 111.87(16) . . ?
C34 P2 C40 101.0(2) . . ?
C40 P2 Cu1 116.92(15) . . ?
C46 P2 Cu1 117.32(15) . . ?
C46 P2 C34 105.7(2) . . ?
C46 P2 C40 102.2(2) . . ?
C3 C2 N1 119.4(4) . . ?
C7 C2 N1 120.9(4) . . ?
C7 C2 C3 119.5(5) . . ?
C2 C3 H3 119.9 . . ?
C4 C3 C2 120.2(4) . . ?
C4 C3 H3 119.9 . . ?
C3 C4 H4 119.3 . . ?
C3 C4 C5 121.4(5) . . ?
C5 C4 H4 119.3 . . ?
C4 C5 C6 117.3(5) . . ?
C4 C5 C8 121.3(5) . . ?
C6 C5 C8 121.4(4) . . ?
C5 C6 H6 119.0 . . ?
C7 C6 C5 121.9(4) . . ?
C7 C6 H6 119.0 . . ?
C2 C7 H7 120.2 . . ?
C6 C7 C2 119.7(5) . . ?
C6 C7 H7 120.2 . . ?
C5 C8 H8A 109.5 . . ?
C5 C8 H8B 109.5 . . ?
C5 C8 H8C 109.5 . . ?
H8A C8 H8B 109.5 . . ?
H8A C8 H8C 109.5 . . ?
H8B C8 H8C 109.5 . . ?
C10 C9 N1 119.2(4) . . ?
C14 C9 N1 119.9(4) . . ?
C14 C9 C10 120.6(5) . . ?
C9 C10 H10 120.3 . . ?
C9 C10 C11 119.5(5) . . ?
C11 C10 H10 120.3 . . ?
C10 C11 H11 119.4 . . ?
C12 C11 C10 121.2(5) . . ?
C12 C11 H11 119.4 . . ?
C11 C12 C13 118.3(5) . . ?
C11 C12 C15 121.3(5) . . ?
C13 C12 C15 120.4(5) . . ?
C12 C13 H13 119.6 . . ?
C14 C13 C12 120.7(5) . . ?
C14 C13 H13 119.6 . . ?
C9 C14 C13 119.5(4) . . ?
C9 C14 H14 120.2 . . ?
C13 C14 H14 120.2 . . ?
C12 C15 H15A 109.5 . . ?
C12 C15 H15B 109.5 . . ?
C12 C15 H15C 109.5 . . ?
H15A C15 H15B 109.5 . . ?
H15A C15 H15C 109.5 . . ?
H15B C15 H15C 109.5 . . ?
C17 C16 P1 122.3(4) . . ?
C21 C16 P1 119.6(4) . . ?
C21 C16 C17 117.9(5) . . ?
C16 C17 H17 119.8 . . ?
C18 C17 C16 120.5(5) . . ?
C18 C17 H17 119.8 . . ?
C17 C18 H18 119.5 . . ?
C19 C18 C17 120.9(5) . . ?
C19 C18 H18 119.5 . . ?
C18 C19 H19 120.7 . . ?
C18 C19 C20 118.7(5) . . ?
C20 C19 H19 120.7 . . ?
C19 C20 H20 119.6 . . ?
C21 C20 C19 120.9(5) . . ?
C21 C20 H20 119.6 . . ?
C16 C21 H21 119.4 . . ?
C20 C21 C16 121.2(5) . . ?
C20 C21 H21 119.4 . . ?
C23 C22 P1 118.7(4) . . ?
C27 C22 P1 122.3(4) . . ?
C27 C22 C23 119.0(4) . . ?
C22 C23 H23 120.2 . . ?
C24 C23 C22 119.6(5) . . ?
C24 C23 H23 120.2 . . ?
C23 C24 H24 119.8 . . ?
C25 C24 C23 120.4(5) . . ?
C25 C24 H24 119.8 . . ?
C24 C25 H25 119.8 . . ?
C26 C25 C24 120.3(5) . . ?
C26 C25 H25 119.8 . . ?
C25 C26 H26 120.0 . . ?
C25 C26 C27 119.9(6) . . ?
C27 C26 H26 120.0 . . ?
C22 C27 C26 120.7(5) . . ?
C22 C27 H27 119.6 . . ?
C26 C27 H27 119.6 . . ?
C29 C28 P1 117.1(4) . . ?
C29 C28 C33 117.5(4) . . ?
C33 C28 P1 125.4(4) . . ?
C28 C29 H29 119.4 . . ?
C30 C29 C28 121.3(5) . . ?
C30 C29 H29 119.4 . . ?
C29 C30 H30 119.9 . . ?
C29 C30 C31 120.2(5) . . ?
C31 C30 H30 119.9 . . ?
C30 C31 H31 120.3 . . ?
C32 C31 C30 119.5(5) . . ?
C32 C31 H31 120.3 . . ?
C31 C32 H32 119.6 . . ?
C33 C32 C31 120.7(6) . . ?
C33 C32 H32 119.6 . . ?
C28 C33 H33 119.6 . . ?
C32 C33 C28 120.7(5) . . ?
C32 C33 H33 119.6 . . ?
C35 C34 P2 117.2(3) . . ?
C35 C34 C39 118.6(4) . . ?
C39 C34 P2 124.2(4) . . ?
C34 C35 H35 119.4 . . ?
C36 C35 C34 121.2(5) . . ?
C36 C35 H35 119.4 . . ?
C35 C36 H36 119.9 . . ?
C35 C36 C37 120.1(5) . . ?
C37 C36 H36 119.9 . . ?
C36 C37 H37 120.2 . . ?
C36 C37 C38 119.6(5) . . ?
C38 C37 H37 120.2 . . ?
C37 C38 H38 119.6 . . ?
C37 C38 C39 120.8(5) . . ?
C39 C38 H38 119.6 . . ?
C34 C39 H39 120.1 . . ?
C38 C39 C34 119.8(5) . . ?
C38 C39 H39 120.1 . . ?
C41 C40 P2 124.8(4) . . ?
C41 C40 C45 117.1(5) . . ?
C45 C40 P2 118.1(4) . . ?
C40 C41 H41 118.9 . . ?
C42 C41 C40 122.1(5) . . ?
C42 C41 H41 118.9 . . ?
C41 C42 H42 120.1 . . ?
C41 C42 C43 119.8(5) . . ?
C43 C42 H42 120.1 . . ?
C42 C43 H43 120.1 . . ?
C42 C43 C44 119.8(6) . . ?
C44 C43 H43 120.1 . . ?
C43 C44 H44 119.7 . . ?
C45 C44 C43 120.5(5) . . ?
C45 C44 H44 119.7 . . ?
C40 C45 H45 119.7 . . ?
C44 C45 C40 120.6(5) . . ?
C44 C45 H45 119.7 . . ?
C47 C46 P2 118.3(4) . . ?
C47 C46 C51 118.7(4) . . ?
C51 C46 P2 123.0(4) . . ?
C46 C47 H47 119.6 . . ?
C48 C47 C46 120.9(5) . . ?
C48 C47 H47 119.6 . . ?
C47 C48 H48 120.1 . . ?
C49 C48 C47 119.9(5) . . ?
C49 C48 H48 120.1 . . ?
C48 C49 H49 120.1 . . ?
C50 C49 C48 119.8(5) . . ?
C50 C49 H49 120.1 . . ?
C49 C50 H50 119.7 . . ?
C49 C50 C51 120.7(5) . . ?
C51 C50 H50 119.7 . . ?
C46 C51 H51 120.0 . . ?
C50 C51 C46 120.0(5) . . ?
C50 C51 H51 120.0 . . ?

loop_
_geom_bond_atom_site_label_1
_geom_bond_atom_site_label_2
_geom_bond_distance
_geom_bond_site_symmetry_2
_geom_bond_publ_flag
Cu1 S1 2.3837(14) . ?
Cu1 P1 2.2361(16) . ?
Cu1 S2 2.4088(14) . ?
Cu1 P2 2.2592(13) . ?
S1 C1 1.705(5) . ?
P1 C16 1.821(5) . ?
P1 C22 1.822(5) . ?
P1 C28 1.829(5) . ?
N1 C1 1.353(7) . ?
N1 C2 1.445(6) . ?
N1 C9 1.460(6) . ?
C1 S2 1.715(5) . ?
P2 C34 1.825(5) . ?
P2 C40 1.826(6) . ?
P2 C46 1.824(5) . ?
C2 C3 1.392(7) . ?
C2 C7 1.388(6) . ?
C3 H3 0.9500 . ?
C3 C4 1.380(7) . ?
C4 H4 0.9500 . ?
C4 C5 1.394(6) . ?
C5 C6 1.403(8) . ?
C5 C8 1.506(7) . ?
C6 H6 0.9500 . ?
C6 C7 1.376(7) . ?
C7 H7 0.9500 . ?
C8 H8A 0.9800 . ?
C8 H8B 0.9800 . ?
C8 H8C 0.9800 . ?
C9 C10 1.380(6) . ?
C9 C14 1.374(7) . ?
C10 H10 0.9500 . ?
C10 C11 1.398(8) . ?
C11 H11 0.9500 . ?
C11 C12 1.376(8) . ?
C12 C13 1.401(7) . ?
C12 C15 1.512(8) . ?
C13 H13 0.9500 . ?
C13 C14 1.397(8) . ?
C14 H14 0.9500 . ?
C15 H15A 0.9800 . ?
C15 H15B 0.9800 . ?
C15 H15C 0.9800 . ?
C16 C17 1.400(7) . ?
C16 C21 1.397(6) . ?
C17 H17 0.9500 . ?
C17 C18 1.387(7) . ?
C18 H18 0.9500 . ?
C18 C19 1.385(8) . ?
C19 H19 0.9500 . ?
C19 C20 1.388(8) . ?
C20 H20 0.9500 . ?
C20 C21 1.374(8) . ?
C21 H21 0.9500 . ?
C22 C23 1.402(7) . ?
C22 C27 1.386(8) . ?
C23 H23 0.9500 . ?
C23 C24 1.396(7) . ?
C24 H24 0.9500 . ?
C24 C25 1.376(9) . ?
C25 H25 0.9500 . ?
C25 C26 1.375(8) . ?
C26 H26 0.9500 . ?
C26 C27 1.389(7) . ?
C27 H27 0.9500 . ?
C28 C29 1.412(7) . ?
C28 C33 1.412(8) . ?
C29 H29 0.9500 . ?
C29 C30 1.374(7) . ?
C30 H30 0.9500 . ?
C30 C31 1.392(9) . ?
C31 H31 0.9500 . ?
C31 C32 1.391(8) . ?
C32 H32 0.9500 . ?
C32 C33 1.376(8) . ?
C33 H33 0.9500 . ?
C34 C35 1.395(6) . ?
C34 C39 1.407(6) . ?
C35 H35 0.9500 . ?
C35 C36 1.381(7) . ?
C36 H36 0.9500 . ?
C36 C37 1.385(8) . ?
C37 H37 0.9500 . ?
C37 C38 1.387(8) . ?
C38 H38 0.9500 . ?
C38 C39 1.389(8) . ?
C39 H39 0.9500 . ?
C40 C41 1.396(7) . ?
C40 C45 1.418(7) . ?
C41 H41 0.9500 . ?
C41 C42 1.376(9) . ?
C42 H42 0.9500 . ?
C42 C43 1.382(9) . ?
C43 H43 0.9500 . ?
C43 C44 1.388(8) . ?
C44 H44 0.9500 . ?
C44 C45 1.379(9) . ?
C45 H45 0.9500 . ?
C46 C47 1.392(7) . ?
C46 C51 1.404(7) . ?
C47 H47 0.9500 . ?
C47 C48 1.390(7) . ?
C48 H48 0.9500 . ?
C48 C49 1.387(9) . ?
C49 H49 0.9500 . ?
C49 C50 1.382(9) . ?
C50 H50 0.9500 . ?
C50 C51 1.388(7) . ?
C51 H51 0.9500 . ?

loop_
_geom_torsion_atom_site_label_1
_geom_torsion_atom_site_label_2
_geom_torsion_atom_site_label_3
_geom_torsion_atom_site_label_4
_geom_torsion
_geom_torsion_site_symmetry_1
_geom_torsion_site_symmetry_2
_geom_torsion_site_symmetry_3
_geom_torsion_site_symmetry_4
_geom_torsion_publ_flag
Cu1 S1 C1 N1 -169.8(4) . . . . ?
Cu1 S1 C1 S2 10.1(2) . . . . ?
Cu1 P1 C16 C17 -113.2(5) . . . . ?
Cu1 P1 C16 C21 62.5(5) . . . . ?
Cu1 P1 C22 C23 27.2(5) . . . . ?
Cu1 P1 C22 C27 -152.2(4) . . . . ?
Cu1 P1 C28 C29 50.5(4) . . . . ?
Cu1 P1 C28 C33 -129.0(4) . . . . ?
Cu1 P2 C34 C35 -44.0(5) . . . . ?
Cu1 P2 C34 C39 135.3(4) . . . . ?
Cu1 P2 C40 C41 129.6(4) . . . . ?
Cu1 P2 C40 C45 -51.5(4) . . . . ?
Cu1 P2 C46 C47 -15.2(5) . . . . ?
Cu1 P2 C46 C51 161.5(4) . . . . ?
S1 C1 S2 Cu1 -10.0(2) . . . . ?
P1 C16 C17 C18 175.3(5) . . . . ?
P1 C16 C21 C20 -176.0(5) . . . . ?
P1 C22 C23 C24 178.6(4) . . . . ?
P1 C22 C27 C26 179.8(4) . . . . ?
P1 C28 C29 C30 179.5(4) . . . . ?
P1 C28 C33 C32 177.5(4) . . . . ?
N1 C1 S2 Cu1 169.8(4) . . . . ?
N1 C2 C3 C4 173.9(5) . . . . ?
N1 C2 C7 C6 -173.3(5) . . . . ?
N1 C9 C10 C11 171.9(5) . . . . ?
N1 C9 C14 C13 -172.9(5) . . . . ?
C1 N1 C2 C3 76.3(6) . . . . ?
C1 N1 C2 C7 -109.1(5) . . . . ?
C1 N1 C9 C10 107.7(6) . . . . ?
C1 N1 C9 C14 -78.1(7) . . . . ?
P2 C34 C35 C36 -179.2(5) . . . . ?
P2 C34 C39 C38 179.8(4) . . . . ?
P2 C40 C41 C42 177.9(4) . . . . ?
P2 C40 C45 C44 -178.2(4) . . . . ?
P2 C46 C47 C48 178.5(5) . . . . ?
P2 C46 C51 C50 -178.2(4) . . . . ?
C2 N1 C1 S1 10.6(6) . . . . ?
C2 N1 C1 S2 -169.2(4) . . . . ?
C2 N1 C9 C10 -82.8(6) . . . . ?
C2 N1 C9 C14 91.4(6) . . . . ?
C2 C3 C4 C5 -0.4(8) . . . . ?
C3 C2 C7 C6 1.3(8) . . . . ?
C3 C4 C5 C6 0.9(8) . . . . ?
C3 C4 C5 C8 -178.0(5) . . . . ?
C4 C5 C6 C7 -0.3(8) . . . . ?
C5 C6 C7 C2 -0.8(9) . . . . ?
C7 C2 C3 C4 -0.7(8) . . . . ?
C8 C5 C6 C7 178.6(5) . . . . ?
C9 N1 C1 S1 179.1(3) . . . . ?
C9 N1 C1 S2 -0.7(6) . . . . ?
C9 N1 C2 C3 -93.3(5) . . . . ?
C9 N1 C2 C7 81.2(6) . . . . ?
C9 C10 C11 C12 0.9(9) . . . . ?
C10 C9 C14 C13 1.2(9) . . . . ?
C10 C11 C12 C13 1.6(9) . . . . ?
C10 C11 C12 C15 -177.0(6) . . . . ?
C11 C12 C13 C14 -2.7(9) . . . . ?
C12 C13 C14 C9 1.4(9) . . . . ?
C14 C9 C10 C11 -2.3(8) . . . . ?
C15 C12 C13 C14 175.8(6) . . . . ?
C16 P1 C22 C23 -101.4(4) . . . . ?
C16 P1 C22 C27 79.2(5) . . . . ?
C16 P1 C28 C29 176.0(4) . . . . ?
C16 P1 C28 C33 -3.5(5) . . . . ?
C16 C17 C18 C19 1.2(9) . . . . ?
C17 C16 C21 C20 -0.1(9) . . . . ?
C17 C18 C19 C20 -1.4(9) . . . . ?
C18 C19 C20 C21 0.9(9) . . . . ?
C19 C20 C21 C16 -0.1(9) . . . . ?
C21 C16 C17 C18 -0.4(9) . . . . ?
C22 P1 C16 C17 16.8(5) . . . . ?
C22 P1 C16 C21 -167.5(4) . . . . ?
C22 P1 C28 C29 -76.8(4) . . . . ?
C22 P1 C28 C33 103.7(5) . . . . ?
C22 C23 C24 C25 2.1(9) . . . . ?
C23 C22 C27 C26 0.4(8) . . . . ?
C23 C24 C25 C26 -0.8(10) . . . . ?
C24 C25 C26 C27 -0.8(9) . . . . ?
C25 C26 C27 C22 1.0(9) . . . . ?
C27 C22 C23 C24 -1.9(8) . . . . ?
C28 P1 C16 C17 123.7(5) . . . . ?
C28 P1 C16 C21 -60.7(5) . . . . ?
C28 P1 C22 C23 150.5(4) . . . . ?
C28 P1 C22 C27 -28.9(5) . . . . ?
C28 C29 C30 C31 3.2(8) . . . . ?
C29 C28 C33 C32 -2.0(8) . . . . ?
C29 C30 C31 C32 -2.5(8) . . . . ?
C30 C31 C32 C33 -0.5(9) . . . . ?
C31 C32 C33 C28 2.7(9) . . . . ?
C33 C28 C29 C30 -1.0(7) . . . . ?
C34 P2 C40 C41 8.0(4) . . . . ?
C34 P2 C40 C45 -173.1(4) . . . . ?
C34 P2 C46 C47 110.3(5) . . . . ?
C34 P2 C46 C51 -73.0(5) . . . . ?
C34 C35 C36 C37 -1.0(9) . . . . ?
C35 C34 C39 C38 -0.9(8) . . . . ?
C35 C36 C37 C38 -0.1(10) . . . . ?
C36 C37 C38 C39 0.6(9) . . . . ?
C37 C38 C39 C34 -0.1(9) . . . . ?
C39 C34 C35 C36 1.5(8) . . . . ?
C40 P2 C34 C35 81.1(4) . . . . ?
C40 P2 C34 C39 -99.6(5) . . . . ?
C40 P2 C46 C47 -144.5(4) . . . . ?
C40 P2 C46 C51 32.3(5) . . . . ?
C40 C41 C42 C43 0.4(8) . . . . ?
C41 C40 C45 C44 0.8(7) . . . . ?
C41 C42 C43 C44 0.5(8) . . . . ?
C42 C43 C44 C45 -0.7(8) . . . . ?
C43 C44 C45 C40 0.0(7) . . . . ?
C45 C40 C41 C42 -1.0(7) . . . . ?
C46 P2 C34 C35 -172.8(4) . . . . ?
C46 P2 C34 C39 6.5(5) . . . . ?
C46 P2 C40 C41 -100.8(4) . . . . ?
C46 P2 C40 C45 78.0(4) . . . . ?
C46 C47 C48 C49 -1.2(9) . . . . ?
C47 C46 C51 C50 -1.5(8) . . . . ?
C47 C48 C49 C50 0.8(9) . . . . ?
C48 C49 C50 C51 -0.7(9) . . . . ?
C49 C50 C51 C46 1.1(8) . . . . ?
C51 C46 C47 C48 1.6(9) . . . . ?

loop_
_twin_individual_id
_twin_individual_mass_fraction_refined
_oxdiff_twin_reflns_isolated
_oxdiff_twin_reflns_overlapped
_twin_individual_twin_lattice_type
_twin_individual_twin_matrix_11
_twin_individual_twin_matrix_12
_twin_individual_twin_matrix_13
_twin_individual_twin_matrix_21
_twin_individual_twin_matrix_22
_twin_individual_twin_matrix_23
_twin_individual_twin_matrix_31
_twin_individual_twin_matrix_32
_twin_individual_twin_matrix_33
1 0.4938 6516 59296 ref 1.0000 0.0000 0.0000 0.0000 1.0000 0.0000 0.0000 0.0000 1.0000
2 0.5062 6542 59296 nmt -1.0084 -0.0021 -0.0321 -0.0011 1.0001 -0.0007 0.0327 -0.0023 -0.9912
